data_7115941
loop_
_publ_author_name
'Ru-Jen Cheng'
'Chiao-Han Ting'
'Ten-Chih Chao'
'Tzu-Hsien Tseng'
'Peter P.-Y. Chen'

_publ_section_title
;
 The characterization of the saddle shaped nickel(III) porphyrin radical
 cation: an explicative NMR model for a ferromagnetically coupled
 metallo-porphyrin radical
;
_journal_name_full Chem.Commun.
_journal_page_first 14265
_journal_paper_doi 10.1039/C4cc06993E
_journal_volume 50
_journal_year 2014
_chemical_formula_moiety 'C60 H60 Br2 N4 Ni'
_chemical_formula_sum 'C60 H60 Br2 N4 Ni'
_chemical_formula_weight 1055.65
_space_group_IT_number 220
_symmetry_cell_setting cubic
_symmetry_Int_Tables_number 220
_symmetry_space_group_name_Hall 'I -4bd 2c 3'
_symmetry_space_group_name_H-M 'I -4 3 d'
_atom_sites_solution_hydrogens geom
_atom_sites_solution_primary direct
_atom_sites_solution_secondary difmap
_audit_creation_method SHELXL-97
_cell_angle_alpha 90.00
_cell_angle_beta 90.00
_cell_angle_gamma 90.00
_cell_formula_units_Z 12
_cell_length_a 25.945
_cell_length_b 25.945
_cell_length_c 25.945
_cell_measurement_reflns_used 2021
_cell_measurement_temperature 100(2)
_cell_measurement_theta_max 29.1871
_cell_measurement_theta_min 2.9295
_cell_volume 17464.696
_computing_cell_refinement
; 
CrysAlis RED, Oxford Diffraction Ltd., 
Version 1.171.32.29 (release 10-06-2008 CrysAlis171 .NET) 
(compiled Jun 10 2008,16:49:55) 
;
_computing_data_collection
; 
CrysAlis CCD, Oxford Diffraction Ltd., 
Version 1.171.32.29 (release 10-06-2008 CrysAlis171 .NET) 
(compiled Jun 10 2008,16:49:55) 
;
_computing_data_reduction
; 
CrysAlis RED, Oxford Diffraction Ltd., 
Version 1.171.32.29 (release 10-06-2008 CrysAlis171 .NET) 
(compiled Jun 10 2008,16:49:55) 
;
_computing_molecular_graphics 'Bruker SHELXTL'
_computing_publication_material 'Bruker SHELXTL'
_computing_structure_refinement 'SHELXL-97 (Sheldrick, 2008)'
_computing_structure_solution 'SHELXS-97 (Sheldrick, 2008)'
_diffrn_ambient_temperature 100(2)
_diffrn_measured_fraction_theta_full 0.998
_diffrn_measured_fraction_theta_max 0.902
_diffrn_measurement_device_type 'CCD detector'
_diffrn_measurement_method '\w scans'
_diffrn_radiation_monochromator graphite
_diffrn_radiation_probe x-ray
_diffrn_radiation_type MoK\a
_diffrn_radiation_wavelength 0.71073
_diffrn_reflns_av_R_equivalents 0.0578
_diffrn_reflns_av_sigmaI/netI 0.2126
_diffrn_reflns_limit_h_max 17
_diffrn_reflns_limit_h_min -17
_diffrn_reflns_limit_k_max 16
_diffrn_reflns_limit_k_min -35
_diffrn_reflns_limit_l_max 32
_diffrn_reflns_limit_l_min -16
_diffrn_reflns_number 8564
_diffrn_reflns_theta_full 26.00
_diffrn_reflns_theta_max 29.27
_diffrn_reflns_theta_min 2.94
_diffrn_source 'fine-focus sealed tube'
_exptl_absorpt_coefficient_mu 1.744
_exptl_absorpt_correction_T_max 1.00000
_exptl_absorpt_correction_T_min 0.85585
_exptl_absorpt_correction_type multi-scan
_exptl_absorpt_process_details
;
CrysAlisPro, Oxford Diffraction Ltd.,
Version 1.171.33.46 (release 27-08-2009 CrysAlis171 .NET)
(compiled Aug 27 2009,17:19:36)
Empirical absorption correction using spherical harmonics,
 implemented in SCALE3 ABSPACK scaling algorithm.
;
_exptl_crystal_colour blue
_exptl_crystal_density_diffrn 1.204
_exptl_crystal_density_method 'not measured'
_exptl_crystal_description parallelepiped
_exptl_crystal_F_000 6552
_exptl_crystal_size_max 0.54
_exptl_crystal_size_mid 0.42
_exptl_crystal_size_min 0.36
_platon_squeeze_details
;
;
_refine_diff_density_max 2.099
_refine_diff_density_min -0.754
_refine_diff_density_rms 0.182
_refine_ls_abs_structure_details 'Flack H D (1983), Acta Cryst. A39, 876-881'
_refine_ls_abs_structure_Flack 0.06(4)
_refine_ls_extinction_method none
_refine_ls_goodness_of_fit_ref 0.976
_refine_ls_hydrogen_treatment constr
_refine_ls_matrix_type full
_refine_ls_number_parameters 117
_refine_ls_number_reflns 2825
_refine_ls_number_restraints 0
_refine_ls_restrained_S_all 0.976
_refine_ls_R_factor_all 0.1731
_refine_ls_R_factor_gt 0.1010
_refine_ls_shift/su_max 0.002
_refine_ls_shift/su_mean 0.000
_refine_ls_structure_factor_coef Fsqd
_refine_ls_weighting_details 'calc w=1/[\s^2^(Fo^2^)+(0.1450P)^2^+0.0000P] where P=(Fo^2^+2Fc^2^)/3'
_refine_ls_weighting_scheme calc
_refine_ls_wR_factor_gt 0.2663
_refine_ls_wR_factor_ref 0.2819
_reflns_number_gt 1061
_reflns_number_total 2825
_reflns_threshold_expression >2sigma(I)
_cod_data_source_file c4cc06993e2.cif
_cod_data_source_block added_by_encifer
_cod_original_cell_volume 17464.7
_cod_database_code 7115941

loop_
_symmetry_equiv_pos_as_xyz
'x, y, z'
'-x, -y+1/2, z'
'x, -y, -z+1/2'
'-x+1/2, y, -z'
'z, x, y'
'y, z, x'
'-z, -x+1/2, y'
'-y+1/2, z, -x'
'z, -x, -y+1/2'
'-y, -z+1/2, x'
'-z+1/2, x, -y'
'y, -z, -x+1/2'
'y+1/4, x+1/4, z+1/4'
'-y+3/4, -x+1/4, z+1/4'
'-y+1/4, x+1/4, -z+3/4'
'y+1/4, -x+3/4, -z+1/4'
'x+1/4, z+1/4, y+1/4'
'z+1/4, y+1/4, x+1/4'
'-x+3/4, -z+1/4, y+1/4'
'z+1/4, -y+3/4, -x+1/4'
'-x+1/4, z+1/4, -y+3/4'
'-z+3/4, -y+1/4, x+1/4'
'x+1/4, -z+3/4, -y+1/4'
'-z+1/4, y+1/4, -x+3/4'
'x+1/2, y+1/2, z+1/2'
'-x+1/2, -y+1, z+1/2'
'x+1/2, -y+1/2, -z+1'
'-x+1, y+1/2, -z+1/2'
'z+1/2, x+1/2, y+1/2'
'y+1/2, z+1/2, x+1/2'
'-z+1/2, -x+1, y+1/2'
'-y+1, z+1/2, -x+1/2'
'z+1/2, -x+1/2, -y+1'
'-y+1/2, -z+1, x+1/2'
'-z+1, x+1/2, -y+1/2'
'y+1/2, -z+1/2, -x+1'
'y+3/4, x+3/4, z+3/4'
'-y+5/4, -x+3/4, z+3/4'
'-y+3/4, x+3/4, -z+5/4'
'y+3/4, -x+5/4, -z+3/4'
'x+3/4, z+3/4, y+3/4'
'z+3/4, y+3/4, x+3/4'
'-x+5/4, -z+3/4, y+3/4'
'z+3/4, -y+5/4, -x+3/4'
'-x+3/4, z+3/4, -y+5/4'
'-z+5/4, -y+3/4, x+3/4'
'x+3/4, -z+5/4, -y+3/4'
'-z+3/4, y+3/4, -x+5/4'

loop_
_atom_site_label
_atom_site_type_symbol
_atom_site_fract_x
_atom_site_fract_y
_atom_site_fract_z
_atom_site_U_iso_or_equiv
_atom_site_adp_type
_atom_site_occupancy
_atom_site_symmetry_multiplicity
_atom_site_calc_flag
_atom_site_refinement_flags
Br Br 0.47797(7) 0.0000 0.2500 0.0634(7) Uani 1 2 d S
Ni Ni 0.3750 0.0000 0.2500 0.0378(8) Uani 1 4 d S
N N 0.3771(3) -0.0697(3) 0.2808(3) 0.0162(14) Uani 1 1 d .
C1 C 0.3974(4) -0.1126(3) 0.2541(4) 0.021(2) Uani 1 1 d .
C2 C 0.4282(4) -0.1451(4) 0.2908(4) 0.031(3) Uani 1 1 d .
C3 C 0.4194(4) -0.1245(3) 0.3375(3) 0.017(2) Uani 1 1 d .
C4 C 0.3871(3) -0.0778(3) 0.3315(3) 0.0162(14) Uani 1 1 d .
C5 C 0.3648(4) -0.0461(4) 0.3703(4) 0.030(3) Uani 1 1 d .
C6 C 0.3562(6) -0.0676(5) 0.4243(5) 0.0574(17) Uani 1 1 d .
C7 C 0.3217(6) -0.1170(5) 0.4235(5) 0.0574(17) Uani 1 1 d .
H7A H 0.3091 -0.1313 0.3922 0.069 Uiso 1 1 calc R
C8 C 0.3103(6) -0.1392(5) 0.4728(5) 0.0574(17) Uani 1 1 d .
H8A H 0.2884 -0.1683 0.4763 0.069 Uiso 1 1 calc R
C9 C 0.3320(6) -0.1170(5) 0.5128(5) 0.0574(17) Uani 1 1 d .
H9A H 0.3244 -0.1321 0.5453 0.069 Uiso 1 1 calc R
C10 C 0.3628(6) -0.0766(5) 0.5142(5) 0.0574(17) Uani 1 1 d .
H10A H 0.3763 -0.0654 0.5463 0.069 Uiso 1 1 calc R
C11 C 0.3767(6) -0.0487(5) 0.4667(5) 0.0574(17) Uani 1 1 d .
H11A H 0.3986 -0.0194 0.4667 0.069 Uiso 1 1 calc R
C12 C 0.4667(4) -0.1854(3) 0.2767(4) 0.023(2) Uani 1 1 d .
H12A H 0.4773 -0.2040 0.3082 0.027 Uiso 1 1 calc R
H12B H 0.4504 -0.2105 0.2531 0.027 Uiso 1 1 calc R
C13 C 0.5124(4) -0.1632(5) 0.2518(5) 0.045(3) Uani 1 1 d .
H13A H 0.5366 -0.1908 0.2430 0.068 Uiso 1 1 calc R
H13B H 0.5291 -0.1389 0.2754 0.068 Uiso 1 1 calc R
H13C H 0.5020 -0.1450 0.2203 0.068 Uiso 1 1 calc R
C14 C 0.4464(5) -0.1392(5) 0.3875(4) 0.043(3) Uani 1 1 d .
H14A H 0.4591 -0.1751 0.3851 0.051 Uiso 1 1 calc R
H14B H 0.4215 -0.1375 0.4164 0.051 Uiso 1 1 calc R
C15 C 0.4915(5) -0.1032(6) 0.3985(5) 0.064(4) Uani 1 1 d .
H15A H 0.5083 -0.1135 0.4307 0.096 Uiso 1 1 calc R
H15B H 0.4788 -0.0678 0.4018 0.096 Uiso 1 1 calc R
H15C H 0.5164 -0.1051 0.3701 0.096 Uiso 1 1 calc R

loop_
_atom_site_aniso_label
_atom_site_aniso_U_11
_atom_site_aniso_U_22
_atom_site_aniso_U_33
_atom_site_aniso_U_23
_atom_site_aniso_U_13
_atom_site_aniso_U_12
Br 0.0420(10) 0.0549(12) 0.0935(17) 0.0091(14) 0.000 0.000
Ni 0.0541(18) 0.0297(10) 0.0297(10) 0.000 0.000 0.000
N 0.019(3) 0.015(3) 0.015(3) -0.005(3) -0.005(3) 0.004(3)
C1 0.031(5) 0.018(5) 0.015(5) -0.002(5) 0.000(5) -0.016(5)
C2 0.031(6) 0.026(6) 0.037(6) -0.002(5) -0.017(6) -0.007(6)
C3 0.020(5) 0.011(4) 0.022(5) 0.002(4) -0.014(5) 0.002(5)
C4 0.019(3) 0.015(3) 0.015(3) -0.005(3) -0.005(3) 0.004(3)
C5 0.018(5) 0.047(7) 0.024(5) 0.005(6) -0.005(5) 0.009(5)
C6 0.074(4) 0.046(4) 0.052(3) 0.016(3) 0.014(3) 0.029(3)
C7 0.074(4) 0.046(4) 0.052(3) 0.016(3) 0.014(3) 0.029(3)
C8 0.074(4) 0.046(4) 0.052(3) 0.016(3) 0.014(3) 0.029(3)
C9 0.074(4) 0.046(4) 0.052(3) 0.016(3) 0.014(3) 0.029(3)
C10 0.074(4) 0.046(4) 0.052(3) 0.016(3) 0.014(3) 0.029(3)
C11 0.074(4) 0.046(4) 0.052(3) 0.016(3) 0.014(3) 0.029(3)
C12 0.015(5) 0.015(5) 0.038(6) 0.002(5) 0.000(5) 0.005(4)
C13 0.033(6) 0.055(7) 0.047(7) -0.020(7) -0.003(7) 0.020(6)
C14 0.048(7) 0.046(7) 0.033(6) 0.021(6) -0.002(6) 0.031(7)
C15 0.049(8) 0.099(12) 0.043(7) -0.027(8) -0.023(7) 0.017(9)

loop_
_atom_type_symbol
_atom_type_description
_atom_type_scat_dispersion_real
_atom_type_scat_dispersion_imag
_atom_type_scat_source
C C 0.0033 0.0016 'International Tables Vol C Tables 4.2.6.8 and 6.1.1.4'
H H 0.0000 0.0000 'International Tables Vol C Tables 4.2.6.8 and 6.1.1.4'
N N 0.0061 0.0033 'International Tables Vol C Tables 4.2.6.8 and 6.1.1.4'
Ni Ni 0.3393 1.1124 'International Tables Vol C Tables 4.2.6.8 and 6.1.1.4'
Br Br -0.2901 2.4595 'International Tables Vol C Tables 4.2.6.8 and 6.1.1.4'

loop_
_geom_angle_atom_site_label_1
_geom_angle_atom_site_label_2
_geom_angle_atom_site_label_3
_geom_angle
_geom_angle_site_symmetry_1
_geom_angle_site_symmetry_3
N Ni N 176.8(5) 45_544 19
N Ni N 90.044(13) 45_544 3
N Ni N 90.044(13) 19 3
N Ni N 90.042(13) 45_544 .
N Ni N 90.046(13) 19 .
N Ni N 176.8(5) 3 .
N Ni Br 88.4(2) 45_544 19
N Ni Br 88.4(2) 19 19
N Ni Br 91.6(2) 3 19
N Ni Br 91.6(2) . 19
N Ni Br 91.6(2) 45_544 .
N Ni Br 91.6(2) 19 .
N Ni Br 88.4(2) 3 .
N Ni Br 88.4(2) . .
Br Ni Br 180.0 19 .
C4 N C1 106.4(7) . .
C4 N Ni 122.6(6) . .
C1 N Ni 122.1(6) . .
C5 C1 N 120.1(9) 19 .
C5 C1 C2 130.6(9) 19 .
N C1 C2 109.2(8) . .
C3 C2 C12 127.8(10) . .
C3 C2 C1 105.0(9) . .
C12 C2 C1 126.5(9) . .
C2 C3 C4 109.1(8) . .
C2 C3 C14 126.2(9) . .
C4 C3 C14 123.6(9) . .
N C4 C5 121.3(8) . .
N C4 C3 109.6(8) . .
C5 C4 C3 128.9(8) . .
C1 C5 C4 123.1(9) 45_544 .
C1 C5 C6 116.9(10) 45_544 .
C4 C5 C6 119.9(9) . .
C11 C6 C5 125.1(13) . .
C11 C6 C7 123.2(12) . .
C5 C6 C7 111.7(12) . .
C8 C7 C6 115.8(13) . .
C8 C7 H7A 122.1 . .
C6 C7 H7A 122.1 . .
C9 C8 C7 116.1(14) . .
C9 C8 H8A 122.0 . .
C7 C8 H8A 121.9 . .
C8 C9 C10 129.0(14) . .
C8 C9 H9A 115.5 . .
C10 C9 H9A 115.5 . .
C9 C10 C11 121.0(14) . .
C9 C10 H10A 119.5 . .
C11 C10 H10A 119.5 . .
C6 C11 C10 114.7(13) . .
C6 C11 H11A 122.6 . .
C10 C11 H11A 122.6 . .
C13 C12 C2 112.0(8) . .
C13 C12 H12A 109.2 . .
C2 C12 H12A 109.2 . .
C13 C12 H12B 109.2 . .
C2 C12 H12B 109.2 . .
H12A C12 H12B 107.9 . .
C12 C13 H13A 109.5 . .
C12 C13 H13B 109.5 . .
H13A C13 H13B 109.5 . .
C12 C13 H13C 109.5 . .
H13A C13 H13C 109.5 . .
H13B C13 H13C 109.5 . .
C3 C14 C15 111.0(10) . .
C3 C14 H14A 109.4 . .
C15 C14 H14A 109.4 . .
C3 C14 H14B 109.4 . .
C15 C14 H14B 109.4 . .
H14A C14 H14B 108.0 . .
C14 C15 H15A 109.5 . .
C14 C15 H15B 109.5 . .
H15A C15 H15B 109.5 . .
C14 C15 H15C 109.5 . .
H15A C15 H15C 109.5 . .
H15B C15 H15C 109.5 . .

loop_
_geom_bond_atom_site_label_1
_geom_bond_atom_site_label_2
_geom_bond_distance
_geom_bond_site_symmetry_2
Br Ni 2.6716(18) .
Ni N 1.977(7) 45_544
Ni N 1.977(7) 19
Ni N 1.977(7) 3
Ni N 1.977(7) .
Ni Br 2.6716(18) 19
N C4 1.356(11) .
N C1 1.414(12) .
C1 C5 1.355(14) 19
C1 C2 1.502(14) .
C2 C3 1.343(14) .
C2 C12 1.490(14) .
C3 C4 1.482(13) .
C3 C14 1.525(13) .
C4 C5 1.422(14) .
C5 C1 1.355(14) 45_544
C5 C6 1.524(16) .
C6 C11 1.316(18) .
C6 C7 1.563(19) .
C7 C8 1.435(18) .
C7 H7A 0.9500 .
C8 C9 1.316(19) .
C8 H8A 0.9500 .
C9 C10 1.32(2) .
C9 H9A 0.9500 .
C10 C11 1.475(18) .
C10 H10A 0.9500 .
C11 H11A 0.9500 .
C12 C13 1.469(15) .
C12 H12A 0.9900 .
C12 H12B 0.9900 .
C13 H13A 0.9800 .
C13 H13B 0.9800 .
C13 H13C 0.9800 .
C14 C15 1.525(18) .
C14 H14A 0.9900 .
C14 H14B 0.9900 .
C15 H15A 0.9800 .
C15 H15B 0.9800 .
C15 H15C 0.9800 .

loop_
_platon_squeeze_void_nr
_platon_squeeze_void_average_x
_platon_squeeze_void_average_y
_platon_squeeze_void_average_z
_platon_squeeze_void_volume
_platon_squeeze_void_count_electrons
_platon_squeeze_void_content
1 -0.058 -0.058 -0.058 260 63 ' '
2 -0.058 0.058 0.558 260 63 ' '
3 0.000 0.250 0.875 13 3 ' '
4 0.058 0.442 0.558 260 63 ' '
5 0.058 0.558 0.942 260 63 ' '
6 0.000 0.750 0.625 13 3 ' '
7 0.192 0.192 0.192 260 63 ' '
8 0.192 0.808 0.308 260 63 ' '
9 0.125 0.500 0.250 13 3 ' '
10 0.308 0.192 0.808 260 63 ' '
11 0.308 0.808 0.692 260 63 ' '
12 0.250 0.125 0.500 13 3 ' '
13 0.250 0.875 0.000 13 3 ' '
14 0.442 0.442 0.442 260 63 ' '
15 0.442 0.558 0.058 260 63 ' '
16 0.375 0.500 0.750 13 3 ' '
17 0.558 0.058 0.442 260 63 ' '
18 0.558 0.942 0.058 260 63 ' '
19 0.500 0.250 0.125 13 3 ' '
20 0.500 0.750 0.375 13 3 ' '
21 0.692 0.308 0.808 260 63 ' '
22 0.692 0.692 0.692 260 63 ' '
23 0.625 0.000 0.750 13 3 ' '
24 0.808 0.308 0.192 260 63 ' '
25 0.808 0.692 0.308 260 63 ' '
26 0.750 0.375 0.500 13 3 ' '
27 0.750 0.625 0.000 13 3 ' '
28 0.875 0.000 0.250 13 3 ' '
